data_2218694
loop_
_publ_author_name
'Chen, Wan-Li'
'Chen, Guo-Sheng'
'Zhu, Ying-Hong'
'Mo, Wei-Min'

_publ_section_title
;
 4,4-Dichlorotricyclo[5.4.0.0^3,5^]undeca-7,9,11-triene
;
_journal_coeditor_code FL2197
_journal_issue 7
_journal_name_full 'Acta Crystallographica Section E'
_journal_page_first o1310
_journal_paper_doi 10.1107/S160053680801831X
_journal_volume 64
_journal_year 2008
_chemical_formula_iupac 'C11 H10 Cl2'
_chemical_formula_moiety 'C11 H10 Cl2'
_chemical_formula_sum 'C11 H10 Cl2'
_chemical_formula_weight 213.09
_chemical_name_systematic
;
4,4-Dichlorotricyclo[5.4.0.0^3,5^]undeca-7,9,11-triene
;
_space_group_IT_number 14
_symmetry_cell_setting monoclinic
_symmetry_space_group_name_Hall '-P 2yn'
_symmetry_space_group_name_H-M 'P 1 21/n 1'
_atom_sites_solution_hydrogens geom
_atom_sites_solution_primary direct
_atom_sites_solution_secondary difmap
_cell_angle_alpha 90.00
_cell_angle_beta 101.97(3)
_cell_angle_gamma 90.00
_cell_formula_units_Z 4
_cell_length_a 11.598(2)
_cell_length_b 5.8920(12)
_cell_length_c 14.861(3)
_cell_measurement_reflns_used 6708
_cell_measurement_temperature 298(2)
_cell_measurement_theta_max 27.5
_cell_measurement_theta_min 3.0
_cell_volume 993.5(4)
_computing_cell_refinement 'SAINT (Bruker, 2001)'
_computing_data_collection 'SMART (Bruker, 2001)'
_computing_data_reduction 'SAINT (Bruker, 2001)'
_computing_molecular_graphics 'SHELXTL (Sheldrick, 2008)'
_computing_publication_material
;
SHELXTL (Sheldrick, 2008) and publCIF (Westrip, 2008)
;
_computing_structure_refinement 'SHELXTL (Sheldrick, 2008)'
_computing_structure_solution 'SHELXTL (Sheldrick, 2008)'
_diffrn_ambient_temperature 298(2)
_diffrn_measured_fraction_theta_full 0.998
_diffrn_measured_fraction_theta_max 0.998
_diffrn_measurement_device_type 'Bruker SMART 1K CCD area-detector'
_diffrn_measurement_method '\f and \w'
_diffrn_radiation_monochromator graphite
_diffrn_radiation_source 'fine-focus sealed tube'
_diffrn_radiation_type MoK\a
_diffrn_radiation_wavelength 0.71073
_diffrn_reflns_av_R_equivalents 0.0356
_diffrn_reflns_av_sigmaI/netI 0.0292
_diffrn_reflns_limit_h_max 13
_diffrn_reflns_limit_h_min -13
_diffrn_reflns_limit_k_max 6
_diffrn_reflns_limit_k_min -7
_diffrn_reflns_limit_l_max 17
_diffrn_reflns_limit_l_min -17
_diffrn_reflns_number 7291
_diffrn_reflns_theta_full 25.09
_diffrn_reflns_theta_max 25.09
_diffrn_reflns_theta_min 3.59
_exptl_absorpt_coefficient_mu 0.599
_exptl_absorpt_correction_T_max 0.8998
_exptl_absorpt_correction_T_min 0.8597
_exptl_absorpt_correction_type multi-scan
_exptl_absorpt_process_details '(SADABS; Sheldrick, 2002)'
_exptl_crystal_colour colourless
_exptl_crystal_density_diffrn 1.425
_exptl_crystal_density_method 'not measured'
_exptl_crystal_description chunk
_exptl_crystal_F_000 440
_exptl_crystal_size_max 0.26
_exptl_crystal_size_mid 0.21
_exptl_crystal_size_min 0.18
_refine_diff_density_max 0.197
_refine_diff_density_min -0.292
_refine_ls_extinction_method none
_refine_ls_goodness_of_fit_ref 1.075
_refine_ls_hydrogen_treatment constr
_refine_ls_matrix_type full
_refine_ls_number_parameters 118
_refine_ls_number_reflns 1765
_refine_ls_number_restraints 0
_refine_ls_restrained_S_all 1.075
_refine_ls_R_factor_all 0.0521
_refine_ls_R_factor_gt 0.0397
_refine_ls_shift/su_max 0.001
_refine_ls_shift/su_mean 0.000
_refine_ls_structure_factor_coef Fsqd
_refine_ls_weighting_details 'calc w = 1/[\s^2^(Fo^2^)+(0.0595P)^2^+0.3188P] where P=(Fo^2^+2Fc^2^)/3'
_refine_ls_weighting_scheme calc
_refine_ls_wR_factor_gt 0.0946
_refine_ls_wR_factor_ref 0.1005
_reflns_number_gt 1363
_reflns_number_total 1765
_reflns_threshold_expression I>2\s(I)
_cod_data_source_file fl2197.cif
_cod_data_source_block I
_cod_original_cell_volume 993.5(3)
_cod_original_sg_symbol_H-M 'P 21/n'
_cod_database_code 2218694
_cod_database_fobs_code 2218694

loop_
_symmetry_equiv_pos_as_xyz
'x, y, z'
'-x+1/2, y+1/2, -z+1/2'
'-x, -y, -z'
'x-1/2, -y-1/2, z-1/2'

loop_
_atom_site_type_symbol
_atom_site_label
_atom_site_fract_x
_atom_site_fract_y
_atom_site_fract_z
_atom_site_U_iso_or_equiv
_atom_site_adp_type
_atom_site_calc_flag
_atom_site_refinement_flags
_atom_site_occupancy
Cl Cl1 0.21220(6) 1.03963(10) 0.93462(4) 0.0652(2) Uani d . 1
Cl Cl2 0.23062(6) 0.60334(11) 1.02480(4) 0.0674(2) Uani d . 1
C C1 0.1572(2) 0.7642(4) 0.92994(14) 0.0491(5) Uani d . 1
C C2 0.1202(2) 0.6470(4) 0.84012(15) 0.0554(6) Uani d . 1
H H2 0.1358 0.4834 0.8414 0.066 Uiso calc R 1
C C3 0.0301(2) 0.7219(5) 0.89436(15) 0.0614(6) Uani d . 1
H H3 -0.0032 0.5987 0.9253 0.074 Uiso calc R 1
C C4 -0.0539(2) 0.9095(6) 0.86004(18) 0.0837(10) Uani d . 1
H H4A -0.0484 1.0214 0.9086 0.100 Uiso calc R 1
H H4B -0.1332 0.8481 0.8486 0.100 Uiso calc R 1
C C5 -0.0371(2) 1.0298(4) 0.77408(14) 0.0574(6) Uani d . 1
C C6 0.0445(2) 0.9597(4) 0.72401(14) 0.0515(6) Uani d . 1
C C7 0.1263(2) 0.7628(4) 0.75120(15) 0.0596(6) Uani d . 1
H H7A 0.2064 0.8157 0.7551 0.072 Uiso calc R 1
H H7B 0.1101 0.6507 0.7024 0.072 Uiso calc R 1
C C8 0.0505(2) 1.0778(5) 0.64359(16) 0.0687(7) Uani d . 1
H H8 0.1043 1.0319 0.6088 0.082 Uiso calc R 1
C C9 -0.0210(3) 1.2590(6) 0.61490(19) 0.0821(9) Uani d . 1
H H9 -0.0157 1.3343 0.5609 0.099 Uiso calc R 1
C C10 -0.1007(3) 1.3307(6) 0.6654(2) 0.0828(9) Uani d . 1
H H10 -0.1490 1.4551 0.6464 0.099 Uiso calc R 1
C C11 -0.1080(2) 1.2166(5) 0.74404(17) 0.0727(8) Uani d . 1
H H11 -0.1619 1.2651 0.7784 0.087 Uiso calc R 1

loop_
_atom_site_aniso_label
_atom_site_aniso_U_11
_atom_site_aniso_U_22
_atom_site_aniso_U_33
_atom_site_aniso_U_12
_atom_site_aniso_U_13
_atom_site_aniso_U_23
Cl1 0.0862(5) 0.0485(4) 0.0576(4) -0.0129(3) 0.0072(3) -0.0011(3)
Cl2 0.0776(5) 0.0628(4) 0.0593(4) 0.0120(3) 0.0079(3) 0.0130(3)
C1 0.0556(14) 0.0420(12) 0.0501(12) 0.0008(10) 0.0114(10) 0.0030(10)
C2 0.0623(15) 0.0446(12) 0.0582(13) -0.0039(11) 0.0103(11) -0.0032(11)
C3 0.0523(15) 0.0740(17) 0.0590(13) -0.0081(12) 0.0144(11) 0.0151(13)
C4 0.0592(17) 0.133(3) 0.0629(15) 0.0237(17) 0.0224(13) 0.0273(17)
C5 0.0473(14) 0.0767(17) 0.0449(12) 0.0016(12) 0.0018(10) 0.0006(12)
C6 0.0462(13) 0.0645(15) 0.0408(11) -0.0113(11) 0.0024(9) -0.0034(11)
C7 0.0610(16) 0.0676(16) 0.0516(13) 0.0007(12) 0.0146(11) -0.0096(12)
C8 0.0583(16) 0.099(2) 0.0470(13) -0.0164(15) 0.0058(11) 0.0071(14)
C9 0.073(2) 0.101(2) 0.0627(16) -0.0193(18) -0.0080(15) 0.0304(16)
C10 0.071(2) 0.085(2) 0.0794(19) 0.0047(16) -0.0157(16) 0.0134(17)
C11 0.0582(16) 0.093(2) 0.0596(15) 0.0126(15) -0.0040(12) -0.0030(15)

loop_
_atom_type_symbol
_atom_type_description
_atom_type_scat_dispersion_real
_atom_type_scat_dispersion_imag
_atom_type_scat_source
C C 0.0033 0.0016 'International Tables Vol C Tables 4.2.6.8 and 6.1.1.4'
H H 0.0000 0.0000 'International Tables Vol C Tables 4.2.6.8 and 6.1.1.4'
Cl Cl 0.1484 0.1585 'International Tables Vol C Tables 4.2.6.8 and 6.1.1.4'

loop_
_geom_angle_atom_site_label_1
_geom_angle_atom_site_label_2
_geom_angle_atom_site_label_3
_geom_angle
C3 C1 C2 61.31(16)
C3 C1 Cl1 120.06(18)
C2 C1 Cl1 120.33(15)
C3 C1 Cl2 118.33(16)
C2 C1 Cl2 118.03(16)
Cl1 C1 Cl2 110.92(12)
C1 C2 C7 121.5(2)
C1 C2 C3 59.20(15)
C7 C2 C3 120.0(2)
C1 C2 H2 115.0
C7 C2 H2 115.0
C3 C2 H2 115.0
C1 C3 C4 121.9(2)
C1 C3 C2 59.49(15)
C4 C3 C2 120.6(2)
C1 C3 H3 114.6
C4 C3 H3 114.6
C2 C3 H3 114.6
C3 C4 C5 116.6(2)
C3 C4 H4A 108.1
C5 C4 H4A 108.1
C3 C4 H4B 108.1
C5 C4 H4B 108.1
H4A C4 H4B 107.3
C6 C5 C11 119.3(2)
C6 C5 C4 122.6(2)
C11 C5 C4 118.2(2)
C5 C6 C8 118.2(2)
C5 C6 C7 123.4(2)
C8 C6 C7 118.4(2)
C6 C7 C2 116.50(19)
C6 C7 H7A 108.2
C2 C7 H7A 108.2
C6 C7 H7B 108.2
C2 C7 H7B 108.2
H7A C7 H7B 107.3
C9 C8 C6 121.5(3)
C9 C8 H8 119.3
C6 C8 H8 119.3
C8 C9 C10 120.3(3)
C8 C9 H9 119.9
C10 C9 H9 119.9
C11 C10 C9 119.0(3)
C11 C10 H10 120.5
C9 C10 H10 120.5
C10 C11 C5 121.8(3)
C10 C11 H11 119.1
C5 C11 H11 119.1

loop_
_geom_bond_atom_site_label_1
_geom_bond_atom_site_label_2
_geom_bond_distance
Cl1 C1 1.740(2)
Cl2 C1 1.764(2)
C1 C3 1.481(3)
C1 C2 1.485(3)
C2 C7 1.502(3)
C2 C3 1.512(3)
C2 H2 0.9800
C3 C4 1.491(4)
C3 H3 0.9800
C4 C5 1.508(3)
C4 H4A 0.9700
C4 H4B 0.9700
C5 C6 1.383(3)
C5 C11 1.391(4)
C6 C8 1.397(3)
C6 C7 1.500(3)
C7 H7A 0.9700
C7 H7B 0.9700
C8 C9 1.365(4)
C8 H8 0.9300
C9 C10 1.372(4)
C9 H9 0.9300
C10 C11 1.366(4)
C10 H10 0.9300
C11 H11 0.9300

loop_
_geom_torsion_atom_site_label_1
_geom_torsion_atom_site_label_2
_geom_torsion_atom_site_label_3
_geom_torsion_atom_site_label_4
_geom_torsion
C3 C1 C2 C7 108.5(3)
Cl1 C1 C2 C7 -1.4(3)
Cl2 C1 C2 C7 -142.7(2)
Cl1 C1 C2 C3 -110.0(2)
Cl2 C1 C2 C3 108.8(2)
C2 C1 C3 C4 -109.2(2)
Cl1 C1 C3 C4 1.2(3)
Cl2 C1 C3 C4 142.6(2)
Cl1 C1 C3 C2 110.39(19)
Cl2 C1 C3 C2 -108.28(19)
C7 C2 C3 C1 -111.0(2)
C1 C2 C3 C4 111.4(3)
C7 C2 C3 C4 0.4(4)
C1 C3 C4 C5 66.1(3)
C2 C3 C4 C5 -4.8(4)
C3 C4 C5 C6 5.6(4)
C3 C4 C5 C11 -175.2(2)
C11 C5 C6 C8 -1.3(3)
C4 C5 C6 C8 177.8(2)
C11 C5 C6 C7 179.1(2)
C4 C5 C6 C7 -1.8(4)
C5 C6 C7 C2 -2.9(3)
C8 C6 C7 C2 177.6(2)
C1 C2 C7 C6 -66.7(3)
C3 C2 C7 C6 3.4(3)
C5 C6 C8 C9 0.6(4)
C7 C6 C8 C9 -179.8(2)
C6 C8 C9 C10 0.4(4)
C8 C9 C10 C11 -0.7(4)
C9 C10 C11 C5 -0.1(4)
C6 C5 C11 C10 1.1(4)
C4 C5 C11 C10 -178.1(3)

loop_
_cod_related_entry_id
_cod_related_entry_database
_cod_related_entry_code
1 ChemSpider 10280458
